data_1549954
loop_
_publ_author_name
'Li, Ying-Zhou'
'Ganguly, Rakesh'
'Hong, Kar Yiu'
'Li, Yongxin'
'Tessensohn, Malcolm Eugene'
'Webster, Richard'
'Leong, Weng Kee'

_publ_section_title
;
 Stibine-protected Au<sub>13</sub> nanoclusters: syntheses, properties and
 facile conversion to GSH-protected Au<sub>25</sub> nanocluster.
;
_journal_issue 46
_journal_name_full 'Chemical science'
_journal_page_first 8723
_journal_page_last 8730
_journal_paper_doi 10.1039/c8sc03132k
_journal_volume 9
_journal_year 2018
_chemical_formula_sum 'C45.6 H51 Au2 Cl2 O0.9 Sb2'
_chemical_formula_weight 1321.79
_space_group_crystal_system monoclinic
_space_group_IT_number 4
_space_group_name_Hall 'P 2yb'
_space_group_name_H-M_alt 'P 1 21 1'
_symmetry_space_group_name_Hall 'P 2yb'
_symmetry_space_group_name_H-M 'P 1 21 1'
_atom_sites_solution_hydrogens geom
_audit_creation_method SHELXL-2014/7
_audit_update_record
;
2018-06-28 deposited with the CCDC.
2018-09-17 downloaded from the CCDC.
;
_cell_angle_alpha 90
_cell_angle_beta 94.0574(15)
_cell_angle_gamma 90
_cell_formula_units_Z 4
_cell_length_a 12.1481(10)
_cell_length_b 29.298(2)
_cell_length_c 12.6050(10)
_cell_measurement_reflns_used 9963
_cell_measurement_temperature 100(2)
_cell_measurement_theta_max 25.8905
_cell_measurement_theta_min 2.3551
_cell_volume 4475.1(6)
_computing_structure_refinement 'SHELXL-2014/7 (Sheldrick, 2014)'
_diffrn_ambient_temperature 100(2)
_diffrn_detector_area_resol_mean 7.4074
_diffrn_measured_fraction_theta_full 0.999
_diffrn_measured_fraction_theta_max 0.998
_diffrn_measurement_device_type 'Photon II CPADs detector'
_diffrn_measurement_method 'phi and omega scans'
_diffrn_radiation_monochromator 'Multilayer Mirror'
_diffrn_radiation_type MoK\a
_diffrn_radiation_wavelength 0.71073
_diffrn_reflns_av_unetI/netI 0.1095
_diffrn_reflns_Laue_measured_fraction_full 0.999
_diffrn_reflns_Laue_measured_fraction_max 0.998
_diffrn_reflns_limit_h_max 17
_diffrn_reflns_limit_h_min -17
_diffrn_reflns_limit_k_max 41
_diffrn_reflns_limit_k_min 0
_diffrn_reflns_limit_l_max 18
_diffrn_reflns_limit_l_min 0
_diffrn_reflns_number 17915
_diffrn_reflns_point_group_measured_fraction_full 0.510
_diffrn_reflns_point_group_measured_fraction_max 0.508
_diffrn_reflns_theta_full 25.242
_diffrn_reflns_theta_max 30.580
_diffrn_reflns_theta_min 2.135
_diffrn_source 'Incoatec microfocus source'
_diffrn_source_type 'Bruker D8 Quest'
_exptl_absorpt_coefficient_mu 7.882
_exptl_absorpt_correction_T_max 0.65
_exptl_absorpt_correction_T_min 0.29
_exptl_absorpt_correction_type multi-scan
_exptl_absorpt_process_details 'TWINABS - Bruker AXS scaling for twinned crystals - Version 2012/1'
_exptl_crystal_colour 'light yellow'
_exptl_crystal_density_diffrn 1.973
_exptl_crystal_density_method 'not measured'
_exptl_crystal_description block
_exptl_crystal_F_000 2503
_exptl_crystal_size_max 0.120
_exptl_crystal_size_mid 0.080
_exptl_crystal_size_min 0.060
_refine_diff_density_max 4.383
_refine_diff_density_min -3.124
_refine_diff_density_rms 0.336
_refine_ls_abs_structure_details
;
No quotients, so Flack parameter determined by classical intensity fit
;
_refine_ls_abs_structure_Flack 0.077(6)
_refine_ls_extinction_method none
_refine_ls_goodness_of_fit_ref 1.080
_refine_ls_hydrogen_treatment constr
_refine_ls_matrix_type full
_refine_ls_number_parameters 958
_refine_ls_number_reflns 17915
_refine_ls_number_restraints 1472
_refine_ls_restrained_S_all 1.043
_refine_ls_R_factor_all 0.0998
_refine_ls_R_factor_gt 0.0786
_refine_ls_shift/su_max 0.001
_refine_ls_shift/su_mean 0.000
_refine_ls_structure_factor_coef Fsqd
_refine_ls_weighting_details 'w=1/[\s^2^(Fo^2^)+(0.0931P)^2^+31.2528P] where P=(Fo^2^+2Fc^2^)/3'
_refine_ls_weighting_scheme calc
_refine_ls_wR_factor_gt 0.1930
_refine_ls_wR_factor_ref 0.2134
_reflns_Friedel_coverage 0.000
_reflns_Friedel_fraction_full 0.000
_reflns_Friedel_fraction_max 0.000
_reflns_number_gt 14825
_reflns_number_total 17915
_reflns_threshold_expression 'I > 2\s(I)'
_cod_data_source_file c8sc03132k2.cif
_cod_data_source_block lwk600m
_cod_depositor_comments
;
The following automatic conversions were performed:

'_exptl_absorpt_correction_type' value 'Multi-scan' changed to
'multi-scan' according to
/home/data/users/saulius/crontab/automatic-downloads/rss-feeds/RSC/lib/dictionaries/cif_core.dic
dictionary named 'cif_core.dic' version 2.4.2 from 2011-04-26.

Automatic conversion script
Id: cif_fix_values 4973 2017-02-22 13:04:09Z antanas 

 Adding full bibliography for 1549953--1549957.cif.
;
_cod_original_formula_sum 'C45.60 H51 Au2 Cl2 O0.90 Sb2'
_cod_database_code 1549954
_shelx_shelxl_version_number 2014/7
_shelx_space_group_comment
;
The symmetry employed for this shelxl refinement is uniquely defined
by the following loop, which should always be used as a source of
symmetry information in preference to the above space-group names.
They are only intended as comments.
;
_shelx_estimated_absorpt_t_min 0.451
_shelx_estimated_absorpt_t_max 0.649

loop_
_space_group_symop_operation_xyz
'x, y, z'
'-x, y+1/2, -z'

loop_
_atom_site_label
_atom_site_type_symbol
_atom_site_fract_x
_atom_site_fract_y
_atom_site_fract_z
_atom_site_U_iso_or_equiv
_atom_site_adp_type
_atom_site_occupancy
_atom_site_site_symmetry_order
_atom_site_calc_flag
_atom_site_refinement_flags_posn
_atom_site_refinement_flags_adp
_atom_site_refinement_flags_occupancy
Au1A Au 0.40146(9) 0.65738(3) 0.26056(9) 0.0389(2) Uani 1 1 d . U .
Au2A Au 0.26168(10) 0.62093(3) 0.42225(8) 0.0395(2) Uani 1 1 d . U .
Sb1A Sb 0.54182(16) 0.59928(6) 0.31069(16) 0.0399(4) Uani 1 1 d . U .
Sb2A Sb 0.30824(17) 0.67980(6) 0.56264(15) 0.0403(4) Uani 1 1 d . U .
Cl1A Cl 0.2891(7) 0.7188(2) 0.2074(7) 0.0486(16) Uani 1 1 d . U .
Cl2A Cl 0.2115(7) 0.5651(2) 0.3049(6) 0.0495(16) Uani 1 1 d . U .
C11A C 0.699(3) 0.6257(11) 0.300(2) 0.047(4) Uani 1 1 d . U .
C12A C 0.710(3) 0.6735(11) 0.275(3) 0.048(5) Uani 1 1 d . U .
H12A H 0.6467 0.6925 0.2644 0.058 Uiso 1 1 calc R U .
C13A C 0.818(3) 0.6917(12) 0.266(3) 0.052(5) Uani 1 1 d . U .
H13A H 0.8244 0.7223 0.2421 0.062 Uiso 1 1 calc R U .
C14A C 0.907(3) 0.6683(11) 0.288(3) 0.048(5) Uani 1 1 d . U .
C15A C 0.900(3) 0.6217(11) 0.311(2) 0.048(5) Uani 1 1 d . U .
H15A H 0.9660 0.6043 0.3234 0.057 Uiso 1 1 calc R U .
C16A C 0.798(3) 0.6006(12) 0.314(3) 0.050(5) Uani 1 1 d . U .
H16A H 0.7948 0.5687 0.3273 0.060 Uiso 1 1 calc R U .
C17A C 1.020(3) 0.6865(14) 0.283(3) 0.059(7) Uani 1 1 d . U .
H17A H 1.0741 0.6625 0.3032 0.088 Uiso 1 1 calc R U .
H17B H 1.0311 0.6969 0.2106 0.088 Uiso 1 1 calc R U .
H17C H 1.0310 0.7123 0.3324 0.088 Uiso 1 1 calc R U .
C21A C 0.536(3) 0.5378(10) 0.224(3) 0.046(4) Uani 1 1 d . U .
C22A C 0.587(3) 0.5016(11) 0.268(3) 0.048(5) Uani 1 1 d . U .
H22A H 0.6223 0.5033 0.3378 0.058 Uiso 1 1 calc R U .
C23A C 0.587(3) 0.4603(12) 0.210(3) 0.051(5) Uani 1 1 d . U .
H23A H 0.6174 0.4335 0.2418 0.061 Uiso 1 1 calc R U .
C24A C 0.542(2) 0.4589(10) 0.106(2) 0.041(4) Uani 1 1 d . U .
C25A C 0.490(3) 0.4977(10) 0.060(3) 0.046(5) Uani 1 1 d . U .
H25A H 0.4587 0.4970 -0.0113 0.055 Uiso 1 1 calc R U .
C26A C 0.487(3) 0.5364(11) 0.120(3) 0.047(5) Uani 1 1 d . U .
H26A H 0.4500 0.5627 0.0910 0.057 Uiso 1 1 calc R U .
C27A C 0.547(3) 0.4143(11) 0.045(2) 0.046(5) Uani 1 1 d . U .
H27A H 0.5127 0.4184 -0.0267 0.069 Uiso 1 1 calc R U .
H27B H 0.6245 0.4052 0.0411 0.069 Uiso 1 1 calc R U .
H27C H 0.5079 0.3905 0.0820 0.069 Uiso 1 1 calc R U .
C31A C 0.550(2) 0.5757(10) 0.467(2) 0.040(4) Uani 1 1 d . U .
C32A C 0.468(2) 0.5473(10) 0.504(2) 0.042(4) Uani 1 1 d . U .
H32A H 0.4137 0.5348 0.4551 0.050 Uiso 1 1 calc R U .
C33A C 0.465(3) 0.5369(10) 0.613(2) 0.045(4) Uani 1 1 d . U .
H33A H 0.4082 0.5180 0.6360 0.054 Uiso 1 1 calc R U .
C34A C 0.546(3) 0.5543(11) 0.686(3) 0.046(5) Uani 1 1 d . U .
C35A C 0.625(3) 0.5837(12) 0.649(3) 0.051(5) Uani 1 1 d . U .
H35A H 0.6808 0.5961 0.6978 0.062 Uiso 1 1 calc R U .
C36A C 0.625(3) 0.5950(10) 0.544(2) 0.044(4) Uani 1 1 d . U .
H36A H 0.6779 0.6165 0.5223 0.053 Uiso 1 1 calc R U .
C37A C 0.538(3) 0.5450(12) 0.806(3) 0.054(6) Uani 1 1 d . U .
H37A H 0.4778 0.5236 0.8158 0.081 Uiso 1 1 calc R U .
H37B H 0.6079 0.5317 0.8359 0.081 Uiso 1 1 calc R U .
H37C H 0.5243 0.5737 0.8428 0.081 Uiso 1 1 calc R U .
C41A C 0.206(3) 0.7398(10) 0.560(2) 0.042(4) Uani 1 1 d . U .
C42A C 0.142(3) 0.7485(11) 0.643(3) 0.049(5) Uani 1 1 d . U .
H42A H 0.1445 0.7288 0.7031 0.059 Uiso 1 1 calc R U .
C43A C 0.073(3) 0.7863(11) 0.638(3) 0.050(5) Uani 1 1 d . U .
H43A H 0.0243 0.7903 0.6925 0.060 Uiso 1 1 calc R U .
C44A C 0.072(3) 0.8166(12) 0.563(3) 0.052(5) Uani 1 1 d . U .
C45A C 0.137(3) 0.8078(13) 0.478(3) 0.058(5) Uani 1 1 d . U .
H45A H 0.1368 0.8290 0.4215 0.070 Uiso 1 1 calc R U .
C46A C 0.201(3) 0.7684(11) 0.475(3) 0.050(5) Uani 1 1 d . U .
H46A H 0.2406 0.7617 0.4145 0.060 Uiso 1 1 calc R U .
C47A C 0.000(3) 0.8583(13) 0.563(3) 0.063(7) Uani 1 1 d . U .
H47A H 0.0118 0.8767 0.4994 0.095 Uiso 1 1 calc R U .
H47B H -0.0773 0.8490 0.5614 0.095 Uiso 1 1 calc R U .
H47C H 0.0192 0.8764 0.6267 0.095 Uiso 1 1 calc R U .
C51A C 0.471(3) 0.7061(11) 0.567(3) 0.046(4) Uani 1 1 d . U .
C52A C 0.545(3) 0.6972(11) 0.651(3) 0.050(5) Uani 1 1 d . U .
H52A H 0.5201 0.6821 0.7120 0.060 Uiso 1 1 calc R U .
C53A C 0.657(3) 0.7103(11) 0.650(3) 0.051(5) Uani 1 1 d . U .
H53A H 0.7075 0.7036 0.7095 0.062 Uiso 1 1 calc R U .
C54A C 0.694(3) 0.7331(10) 0.561(2) 0.045(4) Uani 1 1 d . U .
C55A C 0.615(3) 0.7449(10) 0.480(2) 0.045(4) Uani 1 1 d . U .
H55A H 0.6380 0.7624 0.4216 0.054 Uiso 1 1 calc R U .
C56A C 0.505(3) 0.7321(10) 0.480(2) 0.044(4) Uani 1 1 d . U .
H56A H 0.4537 0.7406 0.4228 0.053 Uiso 1 1 calc R U .
C57A C 0.810(3) 0.7452(10) 0.557(2) 0.044(5) Uani 1 1 d . U .
H57A H 0.8519 0.7341 0.6206 0.065 Uiso 1 1 calc R U .
H57B H 0.8388 0.7312 0.4936 0.065 Uiso 1 1 calc R U .
H57C H 0.8170 0.7785 0.5523 0.065 Uiso 1 1 calc R U .
C61A C 0.288(3) 0.6526(11) 0.718(2) 0.046(4) Uani 1 1 d . U .
C62A C 0.307(2) 0.6780(10) 0.803(2) 0.040(4) Uani 1 1 d . U .
H62A H 0.3345 0.7082 0.7961 0.048 Uiso 1 1 calc R U .
C63A C 0.288(2) 0.6615(11) 0.901(2) 0.044(4) Uani 1 1 d . U .
H63A H 0.3030 0.6805 0.9614 0.053 Uiso 1 1 calc R U .
C64A C 0.247(3) 0.6171(11) 0.916(3) 0.048(5) Uani 1 1 d . U .
C65A C 0.230(3) 0.5921(11) 0.816(3) 0.048(5) Uani 1 1 d . U .
H65A H 0.2018 0.5618 0.8177 0.058 Uiso 1 1 calc R U .
C66A C 0.251(3) 0.6101(10) 0.724(2) 0.043(4) Uani 1 1 d . U .
H66A H 0.2402 0.5924 0.6615 0.052 Uiso 1 1 calc R U .
C67A C 0.214(3) 0.5963(13) 1.019(3) 0.057(7) Uani 1 1 d . U .
H67A H 0.1882 0.5650 1.0060 0.086 Uiso 1 1 calc R U .
H67B H 0.2775 0.5962 1.0713 0.086 Uiso 1 1 calc R U .
H67C H 0.1542 0.6145 1.0463 0.086 Uiso 1 1 calc R U .
Au1B Au 0.08954(10) 0.37345(3) 0.74489(10) 0.0419(2) Uani 1 1 d . U .
Au2B Au 0.26649(10) 0.40853(3) 0.89926(8) 0.0387(2) Uani 1 1 d . U .
Sb1B Sb -0.04308(17) 0.43415(6) 0.79448(16) 0.0416(4) Uani 1 1 d . U .
Sb2B Sb 0.23522(17) 0.35057(6) 1.03478(15) 0.0393(4) Uani 1 1 d . U .
Cl1B Cl 0.1966(7) 0.3167(2) 0.6912(8) 0.0555(19) Uani 1 1 d . U .
Cl2B Cl 0.2948(7) 0.4695(2) 0.7872(6) 0.0501(16) Uani 1 1 d . U .
C11B C -0.035(2) 0.4975(9) 0.718(2) 0.041(4) Uani 1 1 d . U .
C12B C -0.073(3) 0.5367(9) 0.762(2) 0.042(4) Uani 1 1 d . U .
H12B H -0.1024 0.5349 0.8302 0.050 Uiso 1 1 calc R U .
C13B C -0.071(3) 0.5784(10) 0.713(2) 0.043(4) Uani 1 1 d . U .
H13B H -0.1033 0.6045 0.7432 0.052 Uiso 1 1 calc R U .
C14B C -0.022(3) 0.5813(10) 0.617(2) 0.044(4) Uani 1 1 d . U .
C15B C 0.024(3) 0.5439(10) 0.572(2) 0.045(5) Uani 1 1 d . U .
H15B H 0.0590 0.5468 0.5071 0.054 Uiso 1 1 calc R U .
C16B C 0.017(3) 0.5009(10) 0.622(2) 0.044(4) Uani 1 1 d . U .
H16B H 0.0484 0.4746 0.5918 0.053 Uiso 1 1 calc R U .
C17B C -0.011(3) 0.6299(11) 0.570(3) 0.050(6) Uani 1 1 d . U .
H17D H -0.0490 0.6519 0.6131 0.075 Uiso 1 1 calc R U .
H17E H 0.0669 0.6381 0.5692 0.075 Uiso 1 1 calc R U .
H17F H -0.0451 0.6304 0.4967 0.075 Uiso 1 1 calc R U .
C21B C -0.042(2) 0.4518(10) 0.953(2) 0.042(4) Uani 1 1 d . U .
C22B C -0.125(3) 0.4429(10) 1.013(2) 0.043(4) Uani 1 1 d . U .
H22B H -0.1879 0.4276 0.9820 0.052 Uiso 1 1 calc R U .
C23B C -0.122(3) 0.4556(10) 1.122(2) 0.043(4) Uani 1 1 d . U .
H23B H -0.1844 0.4498 1.1612 0.052 Uiso 1 1 calc R U .
C24B C -0.030(3) 0.4761(10) 1.171(2) 0.044(4) Uani 1 1 d . U .
C25B C 0.057(3) 0.4889(11) 1.108(3) 0.048(5) Uani 1 1 d . U .
H25B H 0.1199 0.5043 1.1408 0.058 Uiso 1 1 calc R U .
C26B C 0.053(3) 0.4793(11) 1.001(3) 0.047(5) Uani 1 1 d . U .
H26B H 0.1096 0.4900 0.9590 0.057 Uiso 1 1 calc R U .
C27B C -0.022(3) 0.4873(12) 1.289(3) 0.050(6) Uani 1 1 d . U .
H27D H 0.0490 0.5017 1.3091 0.075 Uiso 1 1 calc R U .
H27E H -0.0820 0.5082 1.3049 0.075 Uiso 1 1 calc R U .
H27F H -0.0289 0.4591 1.3303 0.075 Uiso 1 1 calc R U .
C31B C -0.205(2) 0.4112(10) 0.769(2) 0.043(4) Uani 1 1 d . U .
C32B C -0.219(3) 0.3622(11) 0.767(3) 0.049(5) Uani 1 1 d . U .
H32B H -0.1579 0.3420 0.7724 0.058 Uiso 1 1 calc R U .
C33B C -0.330(3) 0.3457(11) 0.755(3) 0.048(5) Uani 1 1 d . U .
H33B H -0.3408 0.3136 0.7567 0.057 Uiso 1 1 calc R U .
C34B C -0.423(3) 0.3740(11) 0.741(3) 0.048(4) Uani 1 1 d . U .
C35B C -0.404(3) 0.4200(10) 0.744(2) 0.045(4) Uani 1 1 d . U .
H35B H -0.4662 0.4398 0.7372 0.054 Uiso 1 1 calc R U .
C36B C -0.300(3) 0.4395(11) 0.757(2) 0.047(5) Uani 1 1 d . U .
H36B H -0.2922 0.4718 0.7578 0.056 Uiso 1 1 calc R U .
C37B C -0.532(2) 0.3537(10) 0.716(2) 0.043(5) Uani 1 1 d . U .
H37D H -0.5257 0.3203 0.7188 0.064 Uiso 1 1 calc R U .
H37E H -0.5826 0.3639 0.7687 0.064 Uiso 1 1 calc R U .
H37F H -0.5602 0.3632 0.6451 0.064 Uiso 1 1 calc R U .
C41B C 0.266(3) 0.3739(10) 1.193(2) 0.044(4) Uani 1 1 d . U .
C42B C 0.268(2) 0.3462(10) 1.274(2) 0.041(4) Uani 1 1 d . U .
H42B H 0.2577 0.3143 1.2629 0.049 Uiso 1 1 calc R U .
C43B C 0.285(3) 0.3648(11) 1.383(3) 0.048(5) Uani 1 1 d . U .
H43B H 0.2907 0.3451 1.4432 0.058 Uiso 1 1 calc R U .
C44B C 0.291(2) 0.4126(11) 1.395(2) 0.044(4) Uani 1 1 d . U .
C45B C 0.292(3) 0.4387(11) 1.310(2) 0.046(4) Uani 1 1 d . U .
H45B H 0.3032 0.4706 1.3180 0.056 Uiso 1 1 calc R U .
C46B C 0.274(2) 0.4193(8) 1.2033(17) 0.030(3) Uani 1 1 d . U .
H46B H 0.2693 0.4385 1.1425 0.036 Uiso 1 1 calc R U .
C47B C 0.303(2) 0.4289(9) 1.509(2) 0.041(5) Uani 1 1 d . U .
H47D H 0.3000 0.4027 1.5574 0.061 Uiso 1 1 calc R U .
H47E H 0.3734 0.4448 1.5228 0.061 Uiso 1 1 calc R U .
H47F H 0.2422 0.4499 1.5220 0.061 Uiso 1 1 calc R U .
C51B C 0.317(3) 0.2878(10) 1.027(2) 0.044(4) Uani 1 1 d . U .
C52B C 0.266(3) 0.2500(10) 1.070(2) 0.046(5) Uani 1 1 d . U .
H52B H 0.2013 0.2546 1.1066 0.056 Uiso 1 1 calc R U .
C53B C 0.307(3) 0.2056(11) 1.061(2) 0.045(4) Uani 1 1 d . U .
H53B H 0.2704 0.1804 1.0910 0.054 Uiso 1 1 calc R U .
C54B C 0.406(2) 0.1989(10) 1.005(2) 0.041(4) Uani 1 1 d . U .
C55B C 0.450(3) 0.2382(10) 0.962(2) 0.045(5) Uani 1 1 d . U .
H55B H 0.5153 0.2351 0.9251 0.054 Uiso 1 1 calc R U .
C56B C 0.407(3) 0.2801(10) 0.969(2) 0.043(4) Uani 1 1 d . U .
H56B H 0.4394 0.3049 0.9339 0.052 Uiso 1 1 calc R U .
C57B C 0.449(3) 0.1529(10) 0.991(3) 0.046(5) Uani 1 1 d . U .
H57D H 0.4048 0.1310 1.0278 0.069 Uiso 1 1 calc R U .
H57E H 0.4456 0.1454 0.9146 0.069 Uiso 1 1 calc R U .
H57F H 0.5261 0.1514 1.0198 0.069 Uiso 1 1 calc R U .
C61B C 0.067(3) 0.3305(10) 1.038(2) 0.042(4) Uani 1 1 d . U .
C62B C 0.022(2) 0.3008(9) 0.958(2) 0.041(4) Uani 1 1 d . U .
H62B H 0.0666 0.2894 0.9045 0.050 Uiso 1 1 calc R U .
C63B C -0.085(3) 0.2894(10) 0.959(2) 0.044(4) Uani 1 1 d . U .
H63B H -0.1148 0.2690 0.9064 0.053 Uiso 1 1 calc R U .
C64B C -0.155(3) 0.3057(10) 1.034(2) 0.043(4) Uani 1 1 d . U .
C65B C -0.106(3) 0.3361(10) 1.109(2) 0.044(4) Uani 1 1 d . U .
H65B H -0.1504 0.3494 1.1595 0.052 Uiso 1 1 calc R U .
C66B C 0.002(3) 0.3472(10) 1.112(2) 0.044(4) Uani 1 1 d . U .
H66B H 0.0329 0.3668 1.1670 0.053 Uiso 1 1 calc R U .
C67B C -0.274(3) 0.2934(10) 1.031(3) 0.046(5) Uani 1 1 d . U .
H67D H -0.3079 0.3083 1.0897 0.069 Uiso 1 1 calc R U .
H67E H -0.3107 0.3036 0.9631 0.069 Uiso 1 1 calc R U .
H67F H -0.2813 0.2602 1.0371 0.069 Uiso 1 1 calc R U .
O1S O 0.911(2) 0.6316(8) 0.9516(19) 0.059(5) Uani 1 1 d D U .
C11S C 0.971(3) 0.6714(11) 0.964(3) 0.059(6) Uani 1 1 d D U .
H11A H 1.0412 0.6646 1.0059 0.071 Uiso 1 1 calc R U .
H11B H 0.9293 0.6934 1.0050 0.071 Uiso 1 1 calc R U .
C12S C 0.997(3) 0.6932(11) 0.860(3) 0.056(7) Uani 1 1 d D U .
H12C H 1.0398 0.7211 0.8746 0.084 Uiso 1 1 calc R U .
H12D H 1.0401 0.6719 0.8197 0.084 Uiso 1 1 calc R U .
H12E H 0.9281 0.7007 0.8188 0.084 Uiso 1 1 calc R U .
C13S C 0.876(3) 0.6131(11) 1.044(3) 0.056(6) Uani 1 1 d D U .
H13C H 0.8288 0.6352 1.0781 0.067 Uiso 1 1 calc R U .
H13D H 0.9414 0.6067 1.0934 0.067 Uiso 1 1 calc R U .
C14S C 0.814(3) 0.5698(12) 1.021(3) 0.062(7) Uani 1 1 d D U .
H14A H 0.7901 0.5572 1.0876 0.093 Uiso 1 1 calc R U .
H14B H 0.7489 0.5762 0.9726 0.093 Uiso 1 1 calc R U .
H14C H 0.8614 0.5478 0.9878 0.093 Uiso 1 1 calc R U .
O2S O 0.678(2) 0.3845(10) 0.396(2) 0.057(6) Uani 0.8 1 d D U P
C21S C 0.668(3) 0.4146(14) 0.480(3) 0.056(7) Uani 0.8 1 d D U P
H21A H 0.6655 0.3968 0.5463 0.067 Uiso 0.8 1 calc R U P
H21B H 0.5969 0.4310 0.4683 0.067 Uiso 0.8 1 calc R U P
C22S C 0.759(4) 0.4494(17) 0.495(4) 0.070(10) Uani 0.8 1 d D U P
H22C H 0.7458 0.4691 0.5551 0.105 Uiso 0.8 1 calc R U P
H22D H 0.8301 0.4336 0.5083 0.105 Uiso 0.8 1 calc R U P
H22E H 0.7614 0.4679 0.4301 0.105 Uiso 0.8 1 calc R U P
C23S C 0.594(4) 0.3529(16) 0.392(4) 0.069(8) Uani 0.8 1 d D U P
H23C H 0.5220 0.3689 0.3908 0.083 Uiso 0.8 1 calc R U P
H23D H 0.6009 0.3335 0.4561 0.083 Uiso 0.8 1 calc R U P
C24S C 0.596(5) 0.3234(16) 0.295(4) 0.069(9) Uani 0.8 1 d D U P
H24A H 0.5348 0.3014 0.2947 0.103 Uiso 0.8 1 calc R U P
H24B H 0.5871 0.3425 0.2314 0.103 Uiso 0.8 1 calc R U P
H24C H 0.6659 0.3070 0.2966 0.103 Uiso 0.8 1 calc R U P

loop_
_atom_site_aniso_label
_atom_site_aniso_U_11
_atom_site_aniso_U_22
_atom_site_aniso_U_33
_atom_site_aniso_U_23
_atom_site_aniso_U_13
_atom_site_aniso_U_12
Au1A 0.0460(6) 0.0273(4) 0.0442(5) 0.0027(4) 0.0083(4) 0.0012(4)
Au2A 0.0513(6) 0.0277(4) 0.0402(5) -0.0028(4) 0.0075(4) -0.0044(4)
Sb1A 0.0451(10) 0.0293(7) 0.0459(9) 0.0033(7) 0.0073(7) 0.0011(7)
Sb2A 0.0496(10) 0.0315(7) 0.0404(9) -0.0054(7) 0.0078(7) -0.0047(7)
Cl1A 0.055(4) 0.033(3) 0.059(4) 0.008(3) 0.009(3) 0.005(3)
Cl2A 0.065(4) 0.035(3) 0.049(3) -0.007(3) 0.005(3) -0.005(3)
C11A 0.047(5) 0.047(5) 0.047(7) -0.001(4) 0.005(4) -0.001(4)
C12A 0.051(6) 0.045(6) 0.049(7) 0.000(4) 0.007(4) 0.001(4)
C13A 0.052(5) 0.049(6) 0.054(7) 0.001(5) 0.003(4) -0.002(4)
C14A 0.051(5) 0.047(6) 0.047(7) 0.001(4) 0.004(4) 0.000(4)
C15A 0.048(6) 0.047(6) 0.049(7) 0.001(4) 0.003(4) 0.002(4)
C16A 0.049(5) 0.050(6) 0.050(7) 0.001(5) 0.005(4) 0.001(4)
C17A 0.056(7) 0.062(10) 0.057(11) 0.004(8) 0.002(7) -0.004(6)
C21A 0.048(6) 0.043(5) 0.047(5) -0.001(4) 0.005(4) -0.001(4)
C22A 0.050(7) 0.046(5) 0.048(6) -0.001(4) 0.003(5) 0.001(4)
C23A 0.054(7) 0.048(6) 0.050(6) 0.000(4) 0.003(4) 0.003(4)
C24A 0.039(6) 0.042(5) 0.042(5) 0.000(4) 0.007(4) 0.001(4)
C25A 0.046(7) 0.046(5) 0.045(6) 0.001(4) 0.003(5) 0.001(4)
C26A 0.048(7) 0.045(6) 0.049(6) 0.000(4) 0.005(4) 0.000(4)
C27A 0.045(10) 0.046(7) 0.048(8) -0.001(6) 0.008(7) 0.001(6)
C31A 0.039(6) 0.039(6) 0.043(5) 0.000(4) 0.006(4) 0.000(4)
C32A 0.042(6) 0.040(6) 0.044(5) 0.000(4) 0.004(4) -0.002(5)
C33A 0.045(6) 0.044(6) 0.045(5) 0.001(4) 0.004(4) 0.000(5)
C34A 0.047(6) 0.044(6) 0.048(5) 0.000(4) 0.003(4) 0.001(5)
C35A 0.051(7) 0.052(7) 0.051(6) 0.001(4) 0.004(4) -0.002(5)
C36A 0.044(6) 0.042(6) 0.047(5) 0.000(4) 0.004(4) -0.004(5)
C37A 0.065(11) 0.050(10) 0.048(7) -0.001(6) 0.005(6) -0.002(9)
C41A 0.043(6) 0.039(5) 0.043(5) -0.004(4) 0.002(4) -0.004(4)
C42A 0.051(7) 0.049(6) 0.048(6) -0.001(4) 0.005(5) 0.000(5)
C43A 0.050(7) 0.048(6) 0.050(6) -0.004(4) 0.002(5) -0.001(4)
C44A 0.052(7) 0.052(6) 0.054(6) -0.001(4) 0.004(5) 0.001(5)
C45A 0.059(7) 0.057(7) 0.058(7) 0.001(4) 0.006(5) 0.004(5)
C46A 0.051(7) 0.050(6) 0.049(6) 0.003(4) 0.006(5) 0.001(5)
C47A 0.061(11) 0.060(9) 0.068(11) -0.002(7) 0.002(8) 0.005(8)
C51A 0.047(5) 0.044(6) 0.046(6) -0.002(4) 0.005(4) -0.001(4)
C52A 0.050(6) 0.049(7) 0.050(6) 0.000(5) 0.003(4) 0.000(4)
C53A 0.051(6) 0.051(7) 0.051(6) 0.003(5) 0.003(4) 0.001(4)
C54A 0.045(5) 0.043(6) 0.046(6) -0.001(4) 0.001(4) 0.001(4)
C55A 0.045(5) 0.044(7) 0.045(6) 0.000(5) 0.001(4) -0.002(4)
C56A 0.045(5) 0.044(6) 0.044(6) -0.001(5) 0.003(4) -0.002(4)
C57A 0.044(7) 0.040(9) 0.047(9) -0.006(7) 0.001(6) 0.000(6)
C61A 0.049(7) 0.046(5) 0.044(5) -0.001(4) 0.005(4) -0.002(4)
C62A 0.039(6) 0.042(6) 0.038(5) -0.001(4) 0.004(4) 0.001(4)
C63A 0.043(7) 0.045(6) 0.044(5) -0.002(4) 0.005(4) 0.000(4)
C64A 0.048(7) 0.046(6) 0.048(5) 0.001(4) 0.004(4) -0.001(5)
C65A 0.049(7) 0.046(6) 0.049(5) 0.000(4) 0.003(4) 0.000(5)
C66A 0.043(7) 0.044(5) 0.044(5) 0.000(4) 0.002(4) -0.001(4)
C67A 0.062(12) 0.057(10) 0.054(8) 0.006(7) 0.006(7) -0.002(8)
Au1B 0.0479(6) 0.0258(4) 0.0519(6) -0.0051(4) 0.0031(5) -0.0018(4)
Au2B 0.0488(6) 0.0257(4) 0.0419(5) -0.0005(4) 0.0059(4) -0.0028(4)
Sb1B 0.0498(10) 0.0284(7) 0.0465(9) -0.0038(7) 0.0017(8) -0.0009(7)
Sb2B 0.0501(10) 0.0277(7) 0.0401(8) 0.0002(6) 0.0039(7) -0.0021(7)
Cl1B 0.055(4) 0.036(3) 0.076(5) -0.013(3) 0.007(4) 0.001(3)
Cl2B 0.067(4) 0.033(3) 0.051(3) 0.006(3) 0.009(3) -0.008(3)
C11B 0.042(6) 0.038(5) 0.042(5) -0.001(4) 0.002(4) -0.001(4)
C12B 0.045(7) 0.038(5) 0.042(6) -0.001(4) 0.001(5) 0.001(4)
C13B 0.044(7) 0.041(5) 0.045(6) -0.001(4) 0.004(5) 0.002(4)
C14B 0.047(7) 0.044(5) 0.043(6) -0.001(4) 0.003(5) -0.002(4)
C15B 0.047(7) 0.044(5) 0.046(6) -0.001(4) 0.005(5) -0.001(4)
C16B 0.044(7) 0.042(6) 0.045(6) -0.001(4) 0.003(5) -0.001(4)
C17B 0.045(10) 0.049(7) 0.055(9) 0.005(6) 0.001(8) -0.001(6)
C21B 0.042(5) 0.043(6) 0.040(5) 0.003(4) 0.001(4) 0.001(4)
C22B 0.043(6) 0.043(7) 0.044(5) -0.001(4) 0.004(4) -0.004(5)
C23B 0.043(6) 0.043(7) 0.043(5) 0.002(4) 0.005(4) 0.000(5)
C24B 0.044(6) 0.039(6) 0.047(5) 0.000(4) 0.002(4) 0.002(4)
C25B 0.048(6) 0.048(7) 0.050(6) -0.002(4) 0.002(4) -0.002(5)
C26B 0.047(6) 0.046(7) 0.048(6) -0.002(4) 0.003(4) -0.002(5)
C27B 0.051(10) 0.050(10) 0.050(7) -0.002(6) 0.005(6) -0.003(8)
C31B 0.045(5) 0.042(5) 0.042(6) 0.002(4) 0.001(4) 0.000(4)
C32B 0.049(6) 0.045(6) 0.051(7) 0.002(4) 0.000(4) -0.001(4)
C33B 0.048(5) 0.046(6) 0.049(7) -0.001(5) 0.002(4) 0.000(4)
C34B 0.047(5) 0.047(5) 0.051(7) -0.001(4) 0.000(4) 0.000(4)
C35B 0.045(5) 0.044(5) 0.046(7) -0.003(4) 0.004(4) 0.002(4)
C36B 0.046(5) 0.046(6) 0.048(7) 0.000(5) 0.003(4) 0.002(4)
C37B 0.041(7) 0.041(8) 0.046(10) -0.004(7) 0.002(6) 0.002(6)
C41B 0.048(7) 0.040(5) 0.044(5) 0.000(4) 0.005(4) 0.003(4)
C42B 0.044(7) 0.040(5) 0.039(5) -0.002(4) 0.004(4) -0.002(4)
C43B 0.053(7) 0.045(6) 0.045(6) -0.002(4) -0.001(4) -0.002(4)
C44B 0.045(7) 0.044(5) 0.042(5) -0.003(4) 0.001(4) -0.003(4)
C45B 0.051(7) 0.045(6) 0.043(5) -0.004(4) 0.001(4) 0.001(5)
C46B 0.030(6) 0.034(5) 0.027(5) 0.001(4) 0.003(4) 0.006(4)
C47B 0.045(10) 0.032(8) 0.043(6) -0.006(6) -0.001(6) -0.001(7)
C51B 0.047(6) 0.041(5) 0.043(6) 0.000(4) 0.003(4) 0.000(4)
C52B 0.048(6) 0.043(5) 0.048(7) 0.001(4) 0.003(5) 0.001(4)
C53B 0.047(6) 0.043(5) 0.045(7) 0.002(4) 0.003(5) 0.001(4)
C54B 0.042(6) 0.041(5) 0.040(6) 0.000(4) 0.000(5) -0.001(4)
C55B 0.046(6) 0.042(5) 0.046(7) 0.001(4) 0.006(5) 0.000(4)
C56B 0.045(6) 0.042(5) 0.042(6) 0.000(4) 0.002(5) -0.001(4)
C57B 0.046(9) 0.043(7) 0.050(10) 0.001(6) 0.001(8) 0.002(6)
C61B 0.045(5) 0.039(6) 0.041(6) -0.001(4) 0.004(4) -0.001(4)
C62B 0.044(5) 0.037(6) 0.043(6) 0.001(5) 0.002(4) -0.001(4)
C63B 0.044(5) 0.043(6) 0.045(6) -0.003(5) 0.003(4) -0.001(4)
C64B 0.044(5) 0.041(6) 0.043(6) 0.003(4) 0.004(4) 0.001(4)
C65B 0.045(5) 0.042(6) 0.044(6) 0.002(5) 0.003(4) 0.003(4)
C66B 0.047(5) 0.043(6) 0.043(6) -0.001(5) 0.004(4) 0.002(4)
C67B 0.044(7) 0.042(9) 0.052(10) 0.003(8) 0.004(6) 0.003(6)
O1S 0.061(7) 0.058(6) 0.058(6) 0.001(4) 0.003(5) 0.001(5)
C11S 0.061(8) 0.058(7) 0.060(7) 0.000(5) 0.004(5) 0.002(5)
C12S 0.060(11) 0.050(9) 0.057(9) -0.005(7) 0.004(8) 0.002(8)
C13S 0.057(8) 0.054(7) 0.055(7) 0.001(5) 0.004(5) 0.005(5)
C14S 0.064(11) 0.061(9) 0.062(11) -0.001(7) 0.005(9) 0.001(8)
O2S 0.057(7) 0.059(7) 0.055(7) 0.004(5) 0.006(5) 0.003(5)
C21S 0.056(8) 0.058(8) 0.054(8) 0.002(5) 0.007(5) 0.001(5)
C22S 0.069(12) 0.072(11) 0.069(14) 0.001(9) 0.006(9) -0.006(9)
C23S 0.068(9) 0.069(8) 0.070(9) 0.001(5) 0.006(5) -0.003(5)
C24S 0.074(14) 0.065(12) 0.067(11) 0.005(9) 0.007(8) 0.000(9)

loop_
_atom_type_symbol
_atom_type_description
_atom_type_scat_dispersion_real
_atom_type_scat_dispersion_imag
_atom_type_scat_source
C C 0.0033 0.0016 'International Tables Vol C Tables 4.2.6.8 and 6.1.1.4'
H H 0.0000 0.0000 'International Tables Vol C Tables 4.2.6.8 and 6.1.1.4'
Au Au -2.0133 8.8022 'International Tables Vol C Tables 4.2.6.8 and 6.1.1.4'
Cl Cl 0.1484 0.1585 'International Tables Vol C Tables 4.2.6.8 and 6.1.1.4'
Sb Sb -0.5866 1.5461 'International Tables Vol C Tables 4.2.6.8 and 6.1.1.4'
O O 0.0106 0.0060 'International Tables Vol C Tables 4.2.6.8 and 6.1.1.4'

loop_
_geom_angle_atom_site_label_1
_geom_angle_atom_site_label_2
_geom_angle_atom_site_label_3
_geom_angle
Cl1A Au1A Sb1A 172.0(2)
Cl1A Au1A Au2A 97.16(19)
Sb1A Au1A Au2A 89.68(6)
Cl2A Au2A Sb2A 175.5(2)
Cl2A Au2A Au1A 87.2(2)
Sb2A Au2A Au1A 97.28(6)
C11A Sb1A C31A 101.8(12)
C11A Sb1A C21A 106.3(12)
C31A Sb1A C21A 102.0(12)
C11A Sb1A Au1A 110.4(9)
C31A Sb1A Au1A 117.2(8)
C21A Sb1A Au1A 117.5(9)
C51A Sb2A C61A 106.0(12)
C51A Sb2A C41A 103.8(12)
C61A Sb2A C41A 102.4(12)
C51A Sb2A Au2A 115.6(8)
C61A Sb2A Au2A 110.8(8)
C41A Sb2A Au2A 116.9(8)
C16A C11A C12A 116(3)
C16A C11A Sb1A 125(2)
C12A C11A Sb1A 119(2)
C13A C12A C11A 119(3)
C14A C13A C12A 123(3)
C13A C14A C15A 120(3)
C13A C14A C17A 125(3)
C15A C14A C17A 116(3)
C16A C15A C14A 120(3)
C15A C16A C11A 121(3)
C22A C21A C26A 122(3)
C22A C21A Sb1A 118(2)
C26A C21A Sb1A 121(2)
C21A C22A C23A 118(3)
C24A C23A C22A 120(3)
C23A C24A C25A 120(3)
C23A C24A C27A 119(3)
C25A C24A C27A 121(3)
C26A C25A C24A 118(3)
C25A C26A C21A 121(3)
C32A C31A C36A 117(3)
C32A C31A Sb1A 122(2)
C36A C31A Sb1A 120(2)
C31A C32A C33A 122(3)
C34A C33A C32A 120(3)
C35A C34A C33A 118(3)
C35A C34A C37A 122(3)
C33A C34A C37A 120(3)
C36A C35A C34A 122(3)
C35A C36A C31A 122(3)
C46A C41A C42A 119(3)
C46A C41A Sb2A 121(2)
C42A C41A Sb2A 120(2)
C41A C42A C43A 119(3)
C44A C43A C42A 124(3)
C43A C44A C45A 117(3)
C43A C44A C47A 122(3)
C45A C44A C47A 120(3)
C44A C45A C46A 122(4)
C41A C46A C45A 119(3)
C52A C51A C56A 119(3)
C52A C51A Sb2A 121(2)
C56A C51A Sb2A 120(2)
C51A C52A C53A 121(3)
C54A C53A C52A 120(3)
C55A C54A C53A 118(3)
C55A C54A C57A 121(3)
C53A C54A C57A 121(3)
C56A C55A C54A 123(3)
C55A C56A C51A 119(3)
C62A C61A C66A 122(3)
C62A C61A Sb2A 121(2)
C66A C61A Sb2A 118(2)
C61A C62A C63A 121(3)
C62A C63A C64A 122(3)
C63A C64A C65A 112(3)
C63A C64A C67A 127(3)
C65A C64A C67A 120(3)
C66A C65A C64A 122(3)
C65A C66A C61A 121(3)
Cl1B Au1B Sb1B 175.1(2)
Cl1B Au1B Au2B 92.6(2)
Sb1B Au1B Au2B 92.25(6)
Cl2B Au2B Sb2B 173.3(2)
Cl2B Au2B Au1B 89.9(2)
Sb2B Au2B Au1B 94.35(6)
C21B Sb1B C31B 100.1(11)
C21B Sb1B C11B 103.0(11)
C31B Sb1B C11B 106.7(12)
C21B Sb1B Au1B 117.2(8)
C31B Sb1B Au1B 110.4(8)
C11B Sb1B Au1B 117.5(8)
C51B Sb2B C41B 105.8(12)
C51B Sb2B C61B 102.4(12)
C41B Sb2B C61B 100.2(12)
C51B Sb2B Au2B 118.6(8)
C41B Sb2B Au2B 113.9(8)
C61B Sb2B Au2B 113.6(8)
C12B C11B C16B 119(3)
C12B C11B Sb1B 122(2)
C16B C11B Sb1B 120(2)
C11B C12B C13B 123(3)
C12B C13B C14B 118(3)
C15B C14B C13B 122(3)
C15B C14B C17B 122(3)
C13B C14B C17B 116(3)
C14B C15B C16B 119(3)
C11B C16B C15B 119(3)
C22B C21B C26B 118(3)
C22B C21B Sb1B 123(2)
C26B C21B Sb1B 119(2)
C21B C22B C23B 122(3)
C24B C23B C22B 121(3)
C23B C24B C25B 118(3)
C23B C24B C27B 122(3)
C25B C24B C27B 120(3)
C26B C25B C24B 121(3)
C25B C26B C21B 119(3)
C36B C31B C32B 119(3)
C36B C31B Sb1B 125(2)
C32B C31B Sb1B 116(2)
C33B C32B C31B 117(3)
C34B C33B C32B 124(3)
C35B C34B C33B 116(3)
C35B C34B C37B 124(3)
C33B C34B C37B 120(3)
C34B C35B C36B 124(3)
C35B C36B C31B 120(3)
C42B C41B C46B 123(3)
C42B C41B Sb2B 122(2)
C46B C41B Sb2B 115(2)
C41B C42B C43B 120(3)
C44B C43B C42B 118(3)
C45B C44B C43B 119(3)
C45B C44B C47B 126(3)
C43B C44B C47B 115(3)
C44B C45B C46B 121(3)
C41B C46B C45B 119(2)
C56B C51B C52B 118(3)
C56B C51B Sb2B 124(2)
C52B C51B Sb2B 117(2)
C51B C52B C53B 123(3)
C52B C53B C54B 118(3)
C55B C54B C57B 125(3)
C55B C54B C53B 115(3)
C57B C54B C53B 120(3)
C56B C55B C54B 125(3)
C55B C56B C51B 121(3)
C66B C61B C62B 120(3)
C66B C61B Sb2B 121(2)
C62B C61B Sb2B 119(2)
C63B C62B C61B 118(3)
C62B C63B C64B 124(3)
C63B C64B C65B 115(3)
C63B C64B C67B 122(3)
C65B C64B C67B 122(3)
C66B C65B C64B 123(3)
C65B C66B C61B 120(3)
C13S O1S C11S 115(3)
O1S C11S C12S 114(3)
O1S C13S C14S 111(3)
C23S O2S C21S 111(3)
O2S C21S C22S 115(3)
O2S C23S C24S 112(3)

loop_
_geom_bond_atom_site_label_1
_geom_bond_atom_site_label_2
_geom_bond_distance
Au1A Cl1A 2.327(7)
Au1A Sb1A 2.460(2)
Au1A Au2A 2.9441(14)
Au2A Cl2A 2.259(7)
Au2A Sb2A 2.507(2)
Sb1A C11A 2.07(3)
Sb1A C31A 2.09(3)
Sb1A C21A 2.11(3)
Sb2A C51A 2.12(3)
Sb2A C61A 2.14(3)
Sb2A C41A 2.15(3)
C11A C16A 1.41(5)
C11A C12A 1.44(4)
C12A C13A 1.43(5)
C13A C14A 1.30(5)
C14A C15A 1.40(4)
C14A C17A 1.48(5)
C15A C16A 1.39(5)
C21A C22A 1.33(4)
C21A C26A 1.40(4)
C22A C23A 1.42(5)
C23A C24A 1.37(4)
C24A C25A 1.41(4)
C24A C27A 1.52(4)
C25A C26A 1.37(4)
C31A C32A 1.40(4)
C31A C36A 1.40(4)
C32A C33A 1.40(4)
C33A C34A 1.40(5)
C34A C35A 1.40(5)
C34A C37A 1.54(4)
C35A C36A 1.36(4)
C41A C46A 1.36(4)
C41A C42A 1.37(4)
C42A C43A 1.39(5)
C43A C44A 1.29(5)
C44A C45A 1.39(5)
C44A C47A 1.50(5)
C45A C46A 1.40(5)
C51A C52A 1.36(5)
C51A C56A 1.43(4)
C52A C53A 1.42(5)
C53A C54A 1.41(4)
C54A C55A 1.40(4)
C54A C57A 1.46(4)
C55A C56A 1.39(4)
C61A C62A 1.31(4)
C61A C66A 1.33(4)
C62A C63A 1.36(4)
C63A C64A 1.41(4)
C64A C65A 1.46(4)
C64A C67A 1.52(5)
C65A C66A 1.32(4)
Au1B Cl1B 2.245(8)
Au1B Sb1B 2.508(2)
Au1B Au2B 2.9784(16)
Au2B Cl2B 2.317(7)
Au2B Sb2B 2.457(2)
Sb1B C21B 2.06(3)
Sb1B C31B 2.08(3)
Sb1B C11B 2.10(3)
Sb2B C51B 2.10(3)
Sb2B C41B 2.11(3)
Sb2B C61B 2.13(3)
C11B C12B 1.37(4)
C11B C16B 1.41(4)
C12B C13B 1.37(4)
C13B C14B 1.39(4)
C14B C15B 1.37(4)
C14B C17B 1.55(4)
C15B C16B 1.42(4)
C21B C22B 1.33(4)
C21B C26B 1.50(4)
C22B C23B 1.42(4)
C23B C24B 1.38(4)
C24B C25B 1.42(4)
C24B C27B 1.52(4)
C25B C26B 1.37(4)
C31B C36B 1.42(4)
C31B C32B 1.45(4)
C32B C33B 1.42(5)
C33B C34B 1.41(5)
C34B C35B 1.37(4)
C34B C37B 1.46(4)
C35B C36B 1.39(4)
C41B C42B 1.30(4)
C41B C46B 1.34(4)
C42B C43B 1.48(4)
C43B C44B 1.41(4)
C44B C45B 1.32(4)
C44B C47B 1.51(4)
C45B C46B 1.46(4)
C51B C56B 1.38(4)
C51B C52B 1.39(4)
C52B C53B 1.40(4)
C53B C54B 1.46(4)
C54B C55B 1.39(4)
C54B C57B 1.46(4)
C55B C56B 1.34(4)
C61B C66B 1.36(4)
C61B C62B 1.41(4)
C62B C63B 1.35(4)
C63B C64B 1.39(4)
C64B C65B 1.40(4)
C64B C67B 1.49(4)
C65B C66B 1.35(4)
O1S C13S 1.37(4)
O1S C11S 1.38(3)
C11S C12S 1.51(4)
C13S C14S 1.49(4)
O2S C23S 1.38(4)
O2S C21S 1.38(4)
C21S C22S 1.51(4)
C23S C24S 1.49(4)
